data_2240863
loop_
_publ_author_name
'Narita, Fuka'
'Takura, Akihiro'
'Fujihara, Takashi'

_publ_section_title
;
 Crystal structure of
 2-(4-<i>tert</i>-butylphenyl)-3-hydroxy-4<i>H</i>-chromen-4-one
;
_journal_coeditor_code SU5150
_journal_issue 7
_journal_name_full 'Acta Crystallographica Section E'
_journal_page_first 824
_journal_page_last 826
_journal_paper_doi 10.1107/S2056989015011482
_journal_volume 71
_journal_year 2015
_chemical_formula_iupac 'C19 H18 O3'
_chemical_formula_moiety 'C19 H18 O3'
_chemical_formula_sum 'C19 H18 O3'
_chemical_formula_weight 294.33
_chemical_name_systematic
;
2-(4-<i>tert</i>-Butylphenyl)-3-hydroxy-4<i>H</i>-chromen-4-one
;
_space_group_crystal_system monoclinic
_space_group_IT_number 14
_space_group_name_Hall '-P 2yn'
_space_group_name_H-M_alt 'P 1 21/n 1'
_symmetry_space_group_name_Hall '-P 2yn'
_symmetry_space_group_name_H-M 'P 1 21/n 1'
_atom_sites_solution_hydrogens geom
_atom_sites_solution_primary direct
_atom_sites_solution_secondary difmap
_audit_creation_method SHELXL-2014
_cell_angle_alpha 90
_cell_angle_beta 113.7300(10)
_cell_angle_gamma 90
_cell_formula_units_Z 4
_cell_length_a 15.9735(19)
_cell_length_b 6.1467(7)
_cell_length_c 16.963(2)
_cell_measurement_reflns_used 7083
_cell_measurement_temperature 200(2)
_cell_measurement_theta_max 28.20
_cell_measurement_theta_min 2.62
_cell_volume 1524.7(3)
_computing_cell_refinement
;
SAINT (Bruker 2014)
;
_computing_data_collection
;
APEX2 (Bruker 2014)
;
_computing_data_reduction
;
SAINT and XPREP (Bruker 2014)
;
_computing_molecular_graphics
;
ORTEP-3 for Windows (Farrugia, 2012)
;
_computing_publication_material
;
SHELXL2014 (Sheldrick, 2015) and PLATON (Spek, 2009)
;
_computing_structure_refinement
;
SHELXL2014 (Sheldrick, 2015)
;
_computing_structure_solution
;
SHELXS2014 (Sheldrick, 2008)
;
_diffrn_ambient_temperature 200(2)
_diffrn_detector_area_resol_mean 8.333
_diffrn_measured_fraction_theta_full 0.997
_diffrn_measured_fraction_theta_max 0.996
_diffrn_measurement_device_type 'Bruker APEXII CCD area-detector'
_diffrn_measurement_method '\f and \w'
_diffrn_radiation_monochromator 'Bruker Helios multilayer confocal mirror'
_diffrn_radiation_source 'Bruker TXS fine-focus rotating anode'
_diffrn_radiation_type MoK\a
_diffrn_radiation_wavelength 0.71073
_diffrn_reflns_av_R_equivalents 0.0259
_diffrn_reflns_limit_h_max 20
_diffrn_reflns_limit_h_min -20
_diffrn_reflns_limit_k_max 7
_diffrn_reflns_limit_k_min -7
_diffrn_reflns_limit_l_max 21
_diffrn_reflns_limit_l_min -21
_diffrn_reflns_number 15995
_diffrn_reflns_theta_full 25.242
_diffrn_reflns_theta_max 26.728
_diffrn_reflns_theta_min 1.480
_exptl_absorpt_coefficient_mu 0.086
_exptl_absorpt_correction_T_max 0.9281
_exptl_absorpt_correction_T_min 0.8492
_exptl_absorpt_correction_type multi-scan
_exptl_absorpt_process_details
;
(SADABS; Bruker 2014)
;
_exptl_crystal_colour yellow
_exptl_crystal_density_diffrn 1.282
_exptl_crystal_description plate
_exptl_crystal_F_000 624
_exptl_crystal_size_max 0.201
_exptl_crystal_size_mid 0.186
_exptl_crystal_size_min 0.061
_refine_diff_density_max 0.293
_refine_diff_density_min -0.233
_refine_ls_extinction_method none
_refine_ls_goodness_of_fit_ref 1.042
_refine_ls_hydrogen_treatment constr
_refine_ls_matrix_type full
_refine_ls_number_parameters 203
_refine_ls_number_reflns 3231
_refine_ls_number_restraints 0
_refine_ls_restrained_S_all 1.042
_refine_ls_R_factor_all 0.0496
_refine_ls_R_factor_gt 0.0433
_refine_ls_shift/su_max 0.000
_refine_ls_shift/su_mean 0.000
_refine_ls_structure_factor_coef Fsqd
_refine_ls_weighting_details 'w=1/[\s^2^(Fo^2^)+(0.0646P)^2^+0.6235P] where P=(Fo^2^+2Fc^2^)/3'
_refine_ls_weighting_scheme calc
_refine_ls_wR_factor_gt 0.1216
_refine_ls_wR_factor_ref 0.1272
_reflns_number_gt 2820
_reflns_number_total 3231
_reflns_threshold_expression 'I > 2\s(I)'
_cod_data_source_file su5150sup1.cif
_cod_data_source_block I
_cod_database_code 2240863
_shelx_space_group_comment
;
The symmetry employed for this shelxl refinement is uniquely defined
by the following loop, which should always be used as a source of
symmetry information in preference to the above space-group names.
They are only intended as comments.
;
_shelx_estimated_absorpt_t_min 0.983
_shelx_estimated_absorpt_t_max 0.995
_shelxl_version_number 2.014

loop_
_space_group_symop_operation_xyz
'x, y, z'
'-x+1/2, y+1/2, -z+1/2'
'-x, -y, -z'
'x-1/2, -y-1/2, z-1/2'

loop_
_atom_site_type_symbol
_atom_site_label
_atom_site_fract_x
_atom_site_fract_y
_atom_site_fract_z
_atom_site_U_iso_or_equiv
_atom_site_adp_type
_atom_site_calc_flag
_atom_site_occupancy
C C1 0.71865(9) 0.1616(2) 1.00398(8) 0.0265(3) Uani d 1
C C2 0.64236(9) 0.2637(2) 1.00356(8) 0.0276(3) Uani d 1
C C3 0.59399(9) 0.1820(2) 1.05367(8) 0.0281(3) Uani d 1
C C4 0.62989(9) -0.0175(2) 1.10134(8) 0.0278(3) Uani d 1
C C5 0.58831(10) -0.1190(3) 1.15059(9) 0.0346(3) Uani d 1
H H5 0.5365 -0.0539 1.1552 0.041 Uiso calc 1
C C6 0.62214(11) -0.3121(3) 1.19211(10) 0.0381(3) Uani d 1
H H6 0.5937 -0.3802 1.2252 0.046 Uiso calc 1
C C7 0.69847(10) -0.4080(2) 1.18560(9) 0.0351(3) Uani d 1
H H7 0.7214 -0.5416 1.2143 0.042 Uiso calc 1
C C8 0.74088(10) -0.3116(2) 1.13819(9) 0.0324(3) Uani d 1
H H8 0.7929 -0.3770 1.1341 0.039 Uiso calc 1
C C9 0.70584(9) -0.1159(2) 1.09627(8) 0.0271(3) Uani d 1
C C10 0.77563(9) 0.2243(2) 0.95792(8) 0.0274(3) Uani d 1
C C11 0.83993(10) 0.0782(2) 0.95235(9) 0.0340(3) Uani d 1
H H11 0.8481 -0.0587 0.9805 0.041 Uiso calc 1
C C12 0.89195(10) 0.1298(3) 0.90651(10) 0.0362(3) Uani d 1
H H12 0.9349 0.0266 0.9037 0.043 Uiso calc 1
C C13 0.88329(9) 0.3279(2) 0.86439(9) 0.0307(3) Uani d 1
C C14 0.82088(11) 0.4750(3) 0.87277(11) 0.0398(4) Uani d 1
H H14 0.8143 0.6138 0.8463 0.048 Uiso calc 1
C C15 0.76821(10) 0.4262(2) 0.91811(10) 0.0372(3) Uani d 1
H H15 0.7265 0.5313 0.9222 0.045 Uiso calc 1
C C16 0.94007(10) 0.3875(3) 0.81313(9) 0.0347(3) Uani d 1
C C17 0.98436(16) 0.1886(3) 0.79140(15) 0.0626(6) Uani d 1
H H17A 1.0163 0.2333 0.7554 0.094 Uiso calc 1
H H17B 0.9370 0.0819 0.7602 0.094 Uiso calc 1
H H17C 1.0282 0.1231 0.8447 0.094 Uiso calc 1
C C18 1.01612(14) 0.5414(3) 0.86712(15) 0.0606(5) Uani d 1
H H18A 0.9894 0.6719 0.8808 0.091 Uiso calc 1
H H18B 1.0524 0.5828 0.8347 0.091 Uiso calc 1
H H18C 1.0555 0.4686 0.9206 0.091 Uiso calc 1
C C19 0.87973(14) 0.4987(5) 0.72920(14) 0.0809(8) Uani d 1
H H19A 0.8553 0.6342 0.7420 0.121 Uiso calc 1
H H19B 0.8290 0.4021 0.6958 0.121 Uiso calc 1
H H19C 0.9160 0.5316 0.6958 0.121 Uiso calc 1
O O1 0.52607(7) 0.27779(17) 1.05437(7) 0.0367(3) Uani d 1
O O2 0.60997(7) 0.44503(17) 0.95608(7) 0.0359(3) Uani d 1
H H2 0.5649 0.4923 0.9644 0.054 Uiso calc 1
O O3 0.74981(6) -0.02683(15) 1.04986(6) 0.0306(2) Uani d 1

loop_
_atom_site_aniso_label
_atom_site_aniso_U_11
_atom_site_aniso_U_22
_atom_site_aniso_U_33
_atom_site_aniso_U_12
_atom_site_aniso_U_13
_atom_site_aniso_U_23
C1 0.0279(6) 0.0263(6) 0.0258(6) 0.0013(5) 0.0114(5) 0.0006(5)
C2 0.0276(6) 0.0279(7) 0.0272(6) 0.0021(5) 0.0108(5) 0.0009(5)
C3 0.0250(6) 0.0311(7) 0.0282(6) -0.0002(5) 0.0107(5) -0.0031(5)
C4 0.0279(6) 0.0288(7) 0.0268(6) -0.0025(5) 0.0112(5) -0.0027(5)
C5 0.0328(7) 0.0386(8) 0.0373(7) -0.0024(6) 0.0193(6) -0.0004(6)
C6 0.0441(8) 0.0371(8) 0.0385(8) -0.0071(6) 0.0222(7) 0.0025(6)
C7 0.0447(8) 0.0273(7) 0.0319(7) -0.0016(6) 0.0141(6) 0.0016(6)
C8 0.0372(7) 0.0287(7) 0.0326(7) 0.0032(6) 0.0154(6) 0.0001(5)
C9 0.0297(6) 0.0283(7) 0.0251(6) -0.0017(5) 0.0128(5) -0.0017(5)
C10 0.0270(6) 0.0298(7) 0.0265(6) 0.0004(5) 0.0120(5) -0.0009(5)
C11 0.0368(7) 0.0314(7) 0.0384(7) 0.0077(6) 0.0199(6) 0.0082(6)
C12 0.0359(7) 0.0367(8) 0.0432(8) 0.0100(6) 0.0235(7) 0.0067(6)
C13 0.0281(6) 0.0354(7) 0.0307(7) -0.0009(5) 0.0140(5) 0.0006(5)
C14 0.0456(9) 0.0312(8) 0.0525(9) 0.0067(6) 0.0300(8) 0.0113(7)
C15 0.0411(8) 0.0300(7) 0.0508(9) 0.0080(6) 0.0291(7) 0.0060(6)
C16 0.0321(7) 0.0395(8) 0.0376(7) 0.0019(6) 0.0195(6) 0.0062(6)
C17 0.0852(14) 0.0522(11) 0.0822(14) 0.0007(10) 0.0668(13) -0.0014(10)
C18 0.0534(11) 0.0642(12) 0.0782(13) -0.0170(9) 0.0411(10) -0.0115(10)
C19 0.0521(11) 0.144(2) 0.0597(12) 0.0286(13) 0.0358(10) 0.0514(14)
O1 0.0309(5) 0.0397(6) 0.0455(6) 0.0085(4) 0.0214(5) 0.0056(5)
O2 0.0327(5) 0.0376(6) 0.0433(6) 0.0125(4) 0.0215(5) 0.0132(5)
O3 0.0333(5) 0.0289(5) 0.0352(5) 0.0068(4) 0.0198(4) 0.0062(4)

loop_
_atom_type_symbol
_atom_type_description
_atom_type_scat_dispersion_real
_atom_type_scat_dispersion_imag
_atom_type_scat_source
C C 0.0033 0.0016 'International Tables Vol C Tables 4.2.6.8 and 6.1.1.4'
H H 0.0000 0.0000 'International Tables Vol C Tables 4.2.6.8 and 6.1.1.4'
O O 0.0106 0.0060 'International Tables Vol C Tables 4.2.6.8 and 6.1.1.4'

loop_
_geom_angle_atom_site_label_1
_geom_angle_atom_site_label_2
_geom_angle_atom_site_label_3
_geom_angle
C2 C1 O3 120.60(12)
C2 C1 C10 128.16(12)
O3 C1 C10 111.22(11)
O2 C2 C1 120.56(12)
O2 C2 C3 117.97(11)
C1 C2 C3 121.47(12)
O1 C3 C2 121.12(13)
O1 C3 C4 123.13(12)
C2 C3 C4 115.74(11)
C9 C4 C5 118.49(13)
C9 C4 C3 119.46(12)
C5 C4 C3 122.02(12)
C6 C5 C4 120.36(13)
C6 C5 H5 119.8
C4 C5 H5 119.8
C5 C6 C7 119.94(13)
C5 C6 H6 120.0
C7 C6 H6 120.0
C8 C7 C6 120.97(14)
C8 C7 H7 119.5
C6 C7 H7 119.5
C7 C8 C9 118.55(13)
C7 C8 H8 120.7
C9 C8 H8 120.7
O3 C9 C4 121.80(12)
O3 C9 C8 116.51(12)
C4 C9 C8 121.69(12)
C15 C10 C11 117.45(12)
C15 C10 C1 122.70(12)
C11 C10 C1 119.84(12)
C12 C11 C10 121.02(13)
C12 C11 H11 119.5
C10 C11 H11 119.5
C11 C12 C13 122.10(13)
C11 C12 H12 119.0
C13 C12 H12 119.0
C12 C13 C14 116.28(13)
C12 C13 C16 122.81(13)
C14 C13 C16 120.89(13)
C15 C14 C13 122.42(14)
C15 C14 H14 118.8
C13 C14 H14 118.8
C14 C15 C10 120.67(13)
C14 C15 H15 119.7
C10 C15 H15 119.7
C18 C16 C19 109.58(17)
C18 C16 C17 107.91(15)
C19 C16 C17 108.29(17)
C18 C16 C13 108.58(13)
C19 C16 C13 109.96(12)
C17 C16 C13 112.48(13)
C16 C17 H17A 109.5
C16 C17 H17B 109.5
H17A C17 H17B 109.5
C16 C17 H17C 109.5
H17A C17 H17C 109.5
H17B C17 H17C 109.5
C16 C18 H18A 109.5
C16 C18 H18B 109.5
H18A C18 H18B 109.5
C16 C18 H18C 109.5
H18A C18 H18C 109.5
H18B C18 H18C 109.5
C16 C19 H19A 109.5
C16 C19 H19B 109.5
H19A C19 H19B 109.5
C16 C19 H19C 109.5
H19A C19 H19C 109.5
H19B C19 H19C 109.5
C2 O2 H2 109.5
C9 O3 C1 120.86(10)

loop_
_geom_bond_atom_site_label_1
_geom_bond_atom_site_label_2
_geom_bond_distance
C1 C2 1.3682(18)
C1 O3 1.3723(16)
C1 C10 1.4695(18)
C2 O2 1.3502(16)
C2 C3 1.4493(18)
C3 O1 1.2386(16)
C3 C4 1.4537(19)
C4 C9 1.3888(19)
C4 C5 1.4056(19)
C5 C6 1.375(2)
C5 H5 0.9500
C6 C7 1.398(2)
C6 H6 0.9500
C7 C8 1.376(2)
C7 H7 0.9500
C8 C9 1.3952(19)
C8 H8 0.9500
C9 O3 1.3629(16)
C10 C15 1.395(2)
C10 C11 1.3956(19)
C11 C12 1.3840(19)
C11 H11 0.9500
C12 C13 1.390(2)
C12 H12 0.9500
C13 C14 1.395(2)
C13 C16 1.5323(18)
C14 C15 1.382(2)
C14 H14 0.9500
C15 H15 0.9500
C16 C18 1.521(2)
C16 C19 1.523(2)
C16 C17 1.530(2)
C17 H17A 0.9800
C17 H17B 0.9800
C17 H17C 0.9800
C18 H18A 0.9800
C18 H18B 0.9800
C18 H18C 0.9800
C19 H19A 0.9800
C19 H19B 0.9800
C19 H19C 0.9800
O2 H2 0.8400

loop_
_geom_hbond_atom_site_label_D
_geom_hbond_atom_site_label_H
_geom_hbond_atom_site_label_A
_geom_hbond_site_symmetry_A
_geom_hbond_distance_DH
_geom_hbond_distance_HA
_geom_hbond_distance_DA
_geom_hbond_angle_DHA
O2 H2 O1 . 0.84 2.28 2.7262(14) 113
C11 H11 O3 . 0.95 2.32 2.6724(17) 101
C15 H15 O2 . 0.95 2.22 2.8508(18) 123
O2 H2 O1 3_667 0.84 1.96 2.7104(14) 148
C7 H7 Cg 2_647 0.95 2.59 3.407(10) 144

loop_
_geom_torsion_atom_site_label_1
_geom_torsion_atom_site_label_2
_geom_torsion_atom_site_label_3
_geom_torsion_atom_site_label_4
_geom_torsion
O3 C1 C2 O2 -177.75(11)
C10 C1 C2 O2 0.6(2)
O3 C1 C2 C3 2.3(2)
C10 C1 C2 C3 -179.29(12)
O2 C2 C3 O1 -1.4(2)
C1 C2 C3 O1 178.52(13)
O2 C2 C3 C4 178.03(11)
C1 C2 C3 C4 -2.04(19)
O1 C3 C4 C9 179.28(13)
C2 C3 C4 C9 -0.15(18)
O1 C3 C4 C5 1.4(2)
C2 C3 C4 C5 -178.04(12)
C9 C4 C5 C6 -0.4(2)
C3 C4 C5 C6 177.48(13)
C4 C5 C6 C7 0.2(2)
C5 C6 C7 C8 0.2(2)
C6 C7 C8 C9 -0.2(2)
C5 C4 C9 O3 -179.91(12)
C3 C4 C9 O3 2.13(19)
C5 C4 C9 C8 0.4(2)
C3 C4 C9 C8 -177.60(12)
C7 C8 C9 O3 -179.77(12)
C7 C8 C9 C4 0.0(2)
C2 C1 C10 C15 12.2(2)
O3 C1 C10 C15 -169.26(13)
C2 C1 C10 C11 -167.35(14)
O3 C1 C10 C11 11.16(18)
C15 C10 C11 C12 -2.2(2)
C1 C10 C11 C12 177.44(13)
C10 C11 C12 C13 0.3(2)
C11 C12 C13 C14 1.7(2)
C11 C12 C13 C16 -179.81(14)
C12 C13 C14 C15 -1.8(2)
C16 C13 C14 C15 179.63(14)
C13 C14 C15 C10 0.0(3)
C11 C10 C15 C14 2.0(2)
C1 C10 C15 C14 -177.57(14)
C12 C13 C16 C18 -102.50(18)
C14 C13 C16 C18 75.92(19)
C12 C13 C16 C19 137.61(19)
C14 C13 C16 C19 -44.0(2)
C12 C13 C16 C17 16.8(2)
C14 C13 C16 C17 -164.73(16)
C4 C9 O3 C1 -1.97(19)
C8 C9 O3 C1 177.77(11)
C2 C1 O3 C9 -0.30(19)
C10 C1 O3 C9 -178.94(11)

_cod_database_fobs_code 2240863
